data_4315450
loop_
_publ_author_name
'Bradley E. Cowie'
'David J. H. Emslie'
'Hilary A. Jenkins'
'James F. Britten'

_publ_contact_author_address
;
Department of Chemistry
McMaster University
Hamilton
Ontario, Canada
;
_publ_contact_author_email emslied@mcmaster.ca
_publ_contact_author_fax 1(905)5259140
_publ_contact_author_name 'David Emslie'
_publ_contact_author_phone 1(905)5222509
_publ_section_title
;
 Diversity of Metal-Ligand Interactions in Halide (X = I, Br, Cl, F) and
 Halide-Free Ambiphilic Ligand Rhodium Complexes
;
_journal_name_full 'Inorganic Chemistry'
_journal_page_first 4060
_journal_page_last 4072
_journal_paper_doi 10.1021/ic902109p
_journal_volume 49
_journal_year 2010
_chemical_compound_source 'synthesis as described'
_chemical_formula_moiety C48H48B1F1O1P1Rh1S1,1.5(CH2Cl2)
_chemical_formula_sum 'C49.5 H51 B Cl3 F O P Rh S'
_chemical_formula_weight 964.01
_chemical_name_common '[Rh(CO)(TXPB-F)]'
_chemical_name_systematic
;
 ?
;
_space_group_IT_number 2
_symmetry_cell_setting triclinic
_symmetry_space_group_name_Hall '-P 1'
_symmetry_space_group_name_H-M 'P -1'
_atom_sites_solution_hydrogens geom
_atom_sites_solution_primary direct
_atom_sites_solution_secondary difmap
_audit_conform_dict_location ftp://ftp.iucr.org/pub/cif_core.dic
_audit_conform_dict_name cif_core.dic
_audit_conform_dict_version 2.4
_audit_creation_date 2009-10-16
_audit_creation_method 'WinGX routine CIF_UPDATE'
_cell_angle_alpha 84.035(4)
_cell_angle_beta 81.671(4)
_cell_angle_gamma 76.197(4)
_cell_formula_units_Z 2
_cell_length_a 10.480(2)
_cell_length_b 14.606(3)
_cell_length_c 15.417(3)
_cell_measurement_reflns_used 2299
_cell_measurement_temperature 100(2)
_cell_measurement_theta_max 21.12
_cell_measurement_theta_min 2.2
_cell_measurement_wavelength 0.71073
_cell_volume 2261.7(8)
_computing_cell_refinement 'Bruker SMART'
_computing_data_collection 'Bruker SMART'
_computing_data_reduction 'Bruker SAINT'
_computing_molecular_graphics 'Ortep-3 for Windows (Farrugia, 1997)'
_computing_publication_material 'WinGX publication routines (Farrugia, 1999)'
_computing_structure_refinement 'SHELXL-97 (Sheldrick, 2008)'
_computing_structure_solution 'Bruker SHELXTL'
_diffrn_ambient_temperature 100(2)
_diffrn_measured_fraction_theta_full 0.984
_diffrn_measured_fraction_theta_max 0.984
_diffrn_measurement_device_type 'CCD area detector'
_diffrn_measurement_method 'phi and omega scans'
_diffrn_radiation_monochromator graphite
_diffrn_radiation_probe x-ray
_diffrn_radiation_type MoK\a
_diffrn_radiation_wavelength 0.71073
_diffrn_reflns_av_R_equivalents 0.076
_diffrn_reflns_av_unetI/netI 0.1024
_diffrn_reflns_limit_h_max 13
_diffrn_reflns_limit_h_min -5
_diffrn_reflns_limit_k_max 18
_diffrn_reflns_limit_k_min -18
_diffrn_reflns_limit_l_max 19
_diffrn_reflns_limit_l_min -17
_diffrn_reflns_number 26414
_diffrn_reflns_theta_full 26.5
_diffrn_reflns_theta_max 26.5
_diffrn_reflns_theta_min 1.34
_exptl_absorpt_coefficient_mu 0.677
_exptl_absorpt_correction_T_max 0.98848
_exptl_absorpt_correction_T_min 0.93654
_exptl_absorpt_correction_type numerical
_exptl_absorpt_process_details SADABS
_exptl_crystal_colour Orange
_exptl_crystal_density_diffrn 1.416
_exptl_crystal_density_method 'not measured'
_exptl_crystal_description Plate
_exptl_crystal_F_000 994
_exptl_crystal_size_max 0.215
_exptl_crystal_size_mid 0.163
_exptl_crystal_size_min 0.025
_platon_squeeze_details
;
;
_refine_diff_density_max 0.923
_refine_diff_density_min -0.895
_refine_diff_density_rms 0.14
_refine_ls_extinction_method none
_refine_ls_goodness_of_fit_ref 0.97
_refine_ls_hydrogen_treatment constr
_refine_ls_matrix_type full
_refine_ls_number_parameters 537
_refine_ls_number_reflns 9232
_refine_ls_number_restraints 9
_refine_ls_restrained_S_all 0.969
_refine_ls_R_factor_all 0.093
_refine_ls_R_factor_gt 0.0569
_refine_ls_shift/su_max 0.032
_refine_ls_shift/su_mean 0.001
_refine_ls_structure_factor_coef Fsqd
_refine_ls_weighting_details 'calc w=1/[\s^2^(Fo^2^)+(0.0736P)^2^+0.0000P] where P=(Fo^2^+2Fc^2^)/3'
_refine_ls_weighting_scheme calc
_refine_ls_wR_factor_gt 0.1321
_refine_ls_wR_factor_ref 0.1458
_reflns_number_gt 6178
_reflns_number_total 9232
_reflns_threshold_expression >2\s(I)
_cod_data_source_file ic902109p_si_002_4.cif
_cod_data_source_block brad5
_cod_original_formula_sum 'C49.5 H51 B1 Cl3 F1 O1 P1 Rh1 S1'
_cod_database_code 4315450

loop_
_symmetry_equiv_pos_as_xyz
'x, y, z'
'-x, -y, -z'

loop_
_atom_site_label
_atom_site_type_symbol
_atom_site_fract_x
_atom_site_fract_y
_atom_site_fract_z
_atom_site_U_iso_or_equiv
_atom_site_adp_type
_atom_site_occupancy
_atom_site_symmetry_multiplicity
_atom_site_calc_flag
_atom_site_refinement_flags
_atom_site_disorder_assembly
_atom_site_disorder_group
Rh1 Rh 0.29581(3) 0.69356(3) 0.47732(2) 0.02191(12) Uani 1 1 d . . .
P1 P 0.34039(10) 0.76978(9) 0.34858(7) 0.0197(3) Uani 1 1 d . A .
S1 S 0.41798(9) 0.79749(8) 0.52082(7) 0.0211(3) Uani 1 1 d . . .
O1 O 0.1410(4) 0.5960(3) 0.3863(2) 0.0531(11) Uani 1 1 d . . .
F1 F 0.2184(2) 0.79866(19) 0.66053(17) 0.0293(6) Uani 1 1 d . . .
C37 C 0.1653(4) 0.7452(5) 0.8426(3) 0.0411(14) Uani 1 1 d . . .
H37A H 0.1618 0.8097 0.8239 0.049 Uiso 1 1 calc R . .
C22 C 0.8071(5) 0.7099(5) 0.8460(4) 0.0516(17) Uani 1 1 d . . .
H22A H 0.8556 0.6852 0.8964 0.077 Uiso 1 1 calc R . .
H22B H 0.7452 0.77 0.8593 0.077 Uiso 1 1 calc R . .
H22C H 0.8698 0.72 0.7943 0.077 Uiso 1 1 calc R . .
C30 C 0.3511(4) 0.7143(3) 0.2468(3) 0.0210(10) Uani 1 1 d . . .
C1 C 0.7643(4) 0.7884(4) 0.3635(3) 0.0282(11) Uani 1 1 d . A .
H1A H 0.8534 0.7887 0.3688 0.034 Uiso 1 1 calc R . .
C21 C 0.8268(5) 0.5448(4) 0.8077(4) 0.0446(15) Uani 1 1 d . . .
H21A H 0.8768 0.5218 0.8577 0.067 Uiso 1 1 calc R . .
H21B H 0.8882 0.5543 0.755 0.067 Uiso 1 1 calc R . .
H21C H 0.7778 0.4982 0.7978 0.067 Uiso 1 1 calc R . .
C23 C 0.6389(4) 0.6241(4) 0.9124(3) 0.0321(12) Uani 1 1 d . . .
H23A H 0.6926 0.6016 0.9606 0.048 Uiso 1 1 calc R . .
H23B H 0.5888 0.5774 0.905 0.048 Uiso 1 1 calc R . .
H23C H 0.5774 0.6843 0.9259 0.048 Uiso 1 1 calc R . .
C47 C 0.1288(4) 0.6255(4) 0.6198(3) 0.0289(11) Uani 1 1 d . . .
H47A H 0.0602 0.679 0.635 0.035 Uiso 1 1 calc R . .
C27 C 0.0715(5) 1.0626(4) 0.2997(4) 0.0390(13) Uani 1 1 d . . .
H27A H 0.0141 1.1223 0.288 0.047 Uiso 1 1 calc R . .
C2 C 0.7319(4) 0.7795(4) 0.2809(3) 0.0275(11) Uani 1 1 d . . .
C36 C 0.2269(4) 0.6748(4) 0.7841(3) 0.0307(12) Uani 1 1 d . . .
C3 C 0.6008(4) 0.7782(3) 0.2743(3) 0.0253(10) Uani 1 1 d . A .
H3A H 0.5749 0.774 0.2186 0.03 Uiso 1 1 calc R . .
C38 C 0.1092(5) 0.7217(6) 0.9277(4) 0.060(2) Uani 1 1 d . . .
H38A H 0.0673 0.7703 0.9657 0.072 Uiso 1 1 calc R . .
C46 C 0.0944(5) 0.5459(4) 0.5964(3) 0.0332(12) Uani 1 1 d . . .
H46A H 0.0039 0.5444 0.5982 0.04 Uiso 1 1 calc R . .
C24 C 0.2385(4) 0.8866(3) 0.3315(3) 0.0210(10) Uani 1 1 d . . .
C32 C 0.3034(5) 0.7162(4) 0.0997(3) 0.0409(14) Uani 1 1 d . . .
H32A H 0.2569 0.7473 0.0525 0.049 Uiso 1 1 calc R . .
C34 C 0.4558(5) 0.5866(4) 0.1575(4) 0.0416(14) Uani 1 1 d . . .
H34A H 0.5165 0.5274 0.15 0.05 Uiso 1 1 calc R . .
C20 C 0.7295(4) 0.6384(4) 0.8274(3) 0.0302(12) Uani 1 1 d . . .
C41 C 0.2259(5) 0.5826(5) 0.8165(3) 0.0410(14) Uani 1 1 d . . .
H41A H 0.2641 0.5332 0.7787 0.049 Uiso 1 1 calc R . .
C12 C 0.5128(4) 0.7458(3) 0.6080(3) 0.0217(10) Uani 1 1 d . . .
C8 C 0.7108(4) 0.7158(3) 0.6742(3) 0.0239(10) Uani 1 1 d . . .
H8A H 0.8011 0.7179 0.6715 0.029 Uiso 1 1 calc R . .
C4 C 0.5082(4) 0.7831(3) 0.3488(3) 0.0214(10) Uani 1 1 d . . .
C16A C 0.8385(4) 0.7654(4) 0.2006(3) 0.0388(14) Uani 0.834(9) 1 d PD A 1
C19A C 0.7798(6) 0.7757(6) 0.1155(4) 0.040(2) Uani 0.834(9) 1 d PD A 1
H19A H 0.717 0.837 0.1106 0.06 Uiso 0.834(9) 1 calc PR A 1
H19B H 0.7336 0.7249 0.1146 0.06 Uiso 0.834(9) 1 calc PR A 1
H19C H 0.8506 0.7718 0.0661 0.06 Uiso 0.834(9) 1 calc PR A 1
C18A C 0.9138(8) 0.8471(7) 0.1936(5) 0.063(3) Uani 0.834(9) 1 d PD A 1
H18A H 0.8518 0.908 0.184 0.095 Uiso 0.834(9) 1 calc PR A 1
H18B H 0.9848 0.8383 0.1442 0.095 Uiso 0.834(9) 1 calc PR A 1
H18C H 0.952 0.8461 0.2482 0.095 Uiso 0.834(9) 1 calc PR A 1
C17A C 0.9373(7) 0.6749(6) 0.2142(5) 0.066(3) Uani 0.834(9) 1 d PD A 1
H17C H 0.9717 0.6733 0.2703 0.099 Uiso 0.834(9) 1 calc PR A 1
H17A H 1.0104 0.67 0.1662 0.099 Uiso 0.834(9) 1 calc PR A 1
H17B H 0.8949 0.6218 0.2151 0.099 Uiso 0.834(9) 1 calc PR A 1
C16B C 0.8385(4) 0.7654(4) 0.2006(3) 0.0388(14) Uani 0.166(9) 1 d PD A 2
C19B C 0.795(3) 0.822(2) 0.1182(12) 0.040(2) Uani 0.166(9) 1 d PD A 2
H19D H 0.782 0.8895 0.1258 0.06 Uiso 0.166(9) 1 calc PR A 2
H19E H 0.712 0.8087 0.1068 0.06 Uiso 0.166(9) 1 calc PR A 2
H19F H 0.8635 0.8043 0.0685 0.06 Uiso 0.166(9) 1 calc PR A 2
C18B C 0.9783(17) 0.783(3) 0.2072(19) 0.063(3) Uani 0.166(9) 1 d PD A 2
H18D H 0.9719 0.8515 0.2065 0.095 Uiso 0.166(9) 1 calc PR A 2
H18E H 1.0407 0.7577 0.1572 0.095 Uiso 0.166(9) 1 calc PR A 2
H18F H 1.0097 0.7522 0.2621 0.095 Uiso 0.166(9) 1 calc PR A 2
C17B C 0.855(3) 0.6616(7) 0.198(2) 0.066(3) Uani 0.166(9) 1 d PD A 2
H17F H 0.8869 0.6293 0.2522 0.099 Uiso 0.166(9) 1 calc PR A 2
H17D H 0.92 0.6394 0.1475 0.099 Uiso 0.166(9) 1 calc PR A 2
H17E H 0.7701 0.6478 0.1917 0.099 Uiso 0.166(9) 1 calc PR A 2
C45 C 0.1934(5) 0.4692(4) 0.5704(3) 0.0372(13) Uani 1 1 d . . .
H45A H 0.171 0.4135 0.5567 0.045 Uiso 1 1 calc R . .
C13 C 0.6446(4) 0.7551(3) 0.6030(3) 0.0196(9) Uani 1 1 d . . .
C31 C 0.2844(5) 0.7580(4) 0.1784(3) 0.0314(12) Uani 1 1 d . . .
H31A H 0.2245 0.8176 0.185 0.038 Uiso 1 1 calc R . .
C10 C 0.6718(4) 0.7969(3) 0.4392(3) 0.0221(10) Uani 1 1 d . . .
C28 C 0.1916(5) 1.0378(4) 0.2501(3) 0.0388(13) Uani 1 1 d . . .
H28A H 0.2179 1.081 0.2045 0.047 Uiso 1 1 calc R . .
C42 C 0.2608(4) 0.6302(3) 0.6219(3) 0.0231(10) Uani 1 1 d . . .
C5 C 0.4460(4) 0.7039(3) 0.6807(3) 0.0247(10) Uani 1 1 d . . .
C40 C 0.1726(5) 0.5586(5) 0.9008(4) 0.0524(17) Uani 1 1 d . . .
H40A H 0.1764 0.4941 0.9197 0.063 Uiso 1 1 calc R . .
C33 C 0.3874(5) 0.6316(4) 0.0898(3) 0.0327(12) Uani 1 1 d . . .
H33A H 0.3994 0.6028 0.0358 0.039 Uiso 1 1 calc R . .
C39 C 0.1143(5) 0.6274(6) 0.9571(4) 0.060(2) Uani 1 1 d . . .
H39A H 0.0779 0.6113 1.0151 0.073 Uiso 1 1 calc R . .
C11 C 0.5448(4) 0.7919(3) 0.4293(3) 0.0190(9) Uani 1 1 d . A .
C14 C 0.6466(5) 0.9193(4) 0.5446(3) 0.0327(12) Uani 1 1 d . . .
H14A H 0.6677 0.9325 0.6012 0.049 Uiso 1 1 calc R A .
H14B H 0.5503 0.9322 0.5456 0.049 Uiso 1 1 calc R . .
H14C H 0.6834 0.9597 0.4976 0.049 Uiso 1 1 calc R . .
C43 C 0.3580(4) 0.5526(3) 0.5890(3) 0.0262(11) Uani 1 1 d . . .
H43A H 0.4487 0.555 0.5835 0.031 Uiso 1 1 calc R . .
C26 C 0.0330(5) 1.0002(4) 0.3676(4) 0.0381(13) Uani 1 1 d . . .
H26A H -0.0499 1.0174 0.403 0.046 Uiso 1 1 calc R . .
C35 C 0.4362(5) 0.6276(4) 0.2364(4) 0.0376(13) Uani 1 1 d . . .
H35A H 0.4818 0.5957 0.2837 0.045 Uiso 1 1 calc R . .
C25 C 0.1166(4) 0.9135(4) 0.3827(3) 0.0294(11) Uani 1 1 d . . .
H25A H 0.0907 0.871 0.4291 0.035 Uiso 1 1 calc R . .
C6 C 0.5205(4) 0.6680(4) 0.7508(3) 0.0275(11) Uani 1 1 d . . .
H6A H 0.4794 0.6387 0.8015 0.033 Uiso 1 1 calc R . .
C29 C 0.2757(5) 0.9508(4) 0.2653(3) 0.0292(11) Uani 1 1 d . . .
H29A H 0.3592 0.9349 0.2304 0.035 Uiso 1 1 calc R . .
C7 C 0.6525(4) 0.6735(3) 0.7490(3) 0.0249(10) Uani 1 1 d . . .
C15 C 0.8565(4) 0.7984(4) 0.5273(3) 0.0296(11) Uani 1 1 d . . .
H15A H 0.8759 0.8106 0.5848 0.044 Uiso 1 1 calc R A .
H15B H 0.8916 0.8411 0.4818 0.044 Uiso 1 1 calc R . .
H15C H 0.8982 0.7327 0.515 0.044 Uiso 1 1 calc R . .
C9 C 0.7069(4) 0.8151(3) 0.5279(3) 0.0215(10) Uani 1 1 d . A .
Cl1A Cl 0.5628(14) 0.0534(11) 0.2245(9) 0.1094(12) Uani 0.220(4) 1 d PD B 1
Cl2A Cl 0.5306(14) 0.0758(11) 0.0391(9) 0.1428(16) Uani 0.220(4) 1 d PD B 1
C49A C 0.621(3) 0.103(3) 0.1161(15) 0.117(5) Uani 0.220(4) 1 d PD B 1
H49A H 0.6071 0.1729 0.1166 0.14 Uiso 0.220(4) 1 calc PR B 1
H49B H 0.7166 0.0765 0.1007 0.14 Uiso 0.220(4) 1 calc PR B 1
Cl1B Cl 0.6348(4) 0.0133(2) 0.2735(3) 0.1094(12) Uani 0.780(4) 1 d PD B 2
Cl2B Cl 0.5238(4) 0.0718(3) 0.1087(3) 0.1428(16) Uani 0.780(4) 1 d PD B 2
C49B C 0.5618(13) 0.1144(8) 0.2018(10) 0.117(5) Uani 0.780(4) 1 d PD B 2
H49C H 0.4804 0.1521 0.2335 0.14 Uiso 0.780(4) 1 calc PR B 2
H49D H 0.6252 0.1555 0.184 0.14 Uiso 0.780(4) 1 calc PR B 2
C44 C 0.3257(5) 0.4731(4) 0.5643(3) 0.0333(12) Uani 1 1 d . . .
H44A H 0.3935 0.4217 0.5434 0.04 Uiso 1 1 calc R . .
B1 B 0.2880(5) 0.7041(4) 0.6864(3) 0.0256(12) Uani 1 1 d . . .
C48 C 0.2022(5) 0.6313(4) 0.4236(3) 0.0379(13) Uani 1 1 d . . .

loop_
_atom_site_aniso_label
_atom_site_aniso_U_11
_atom_site_aniso_U_22
_atom_site_aniso_U_33
_atom_site_aniso_U_23
_atom_site_aniso_U_13
_atom_site_aniso_U_12
Rh1 0.01748(18) 0.0318(2) 0.0171(2) 0.00230(15) -0.00212(13) -0.00842(14)
P1 0.0146(5) 0.0274(7) 0.0170(6) -0.0007(5) -0.0022(4) -0.0048(5)
S1 0.0149(5) 0.0302(7) 0.0168(6) 0.0003(5) -0.0021(4) -0.0033(4)
O1 0.069(3) 0.072(3) 0.035(2) 0.011(2) -0.018(2) -0.048(2)
F1 0.0204(12) 0.0365(17) 0.0283(15) -0.0068(13) 0.0003(11) -0.0010(12)
C37 0.023(2) 0.076(4) 0.027(3) -0.009(3) -0.006(2) -0.013(3)
C22 0.047(3) 0.085(5) 0.035(3) 0.018(3) -0.021(3) -0.038(3)
C30 0.021(2) 0.027(3) 0.018(2) -0.002(2) 0.0004(17) -0.0113(19)
C1 0.016(2) 0.040(3) 0.025(3) 0.006(2) -0.0004(18) -0.005(2)
C21 0.020(2) 0.066(4) 0.036(3) 0.010(3) -0.002(2) 0.007(2)
C23 0.030(2) 0.044(3) 0.021(3) 0.006(2) -0.011(2) -0.005(2)
C47 0.018(2) 0.040(3) 0.027(3) 0.004(2) -0.0057(19) -0.005(2)
C27 0.037(3) 0.030(3) 0.048(4) -0.011(3) -0.018(3) 0.008(2)
C2 0.022(2) 0.036(3) 0.021(3) 0.003(2) 0.0018(18) -0.004(2)
C36 0.013(2) 0.058(4) 0.021(3) -0.004(2) -0.0048(18) -0.005(2)
C3 0.024(2) 0.035(3) 0.016(2) 0.004(2) -0.0024(18) -0.008(2)
C38 0.029(3) 0.126(7) 0.025(3) -0.021(4) -0.001(2) -0.013(4)
C46 0.027(2) 0.049(4) 0.025(3) 0.004(2) 0.000(2) -0.016(2)
C24 0.016(2) 0.030(3) 0.016(2) -0.002(2) -0.0035(17) -0.0043(18)
C32 0.050(3) 0.046(4) 0.028(3) -0.005(3) -0.017(2) -0.005(3)
C34 0.037(3) 0.036(3) 0.052(4) -0.020(3) -0.015(3) 0.005(2)
C20 0.022(2) 0.047(3) 0.022(3) 0.010(2) -0.0074(19) -0.010(2)
C41 0.026(3) 0.067(4) 0.024(3) 0.006(3) -0.001(2) -0.005(3)
C12 0.017(2) 0.027(3) 0.018(2) -0.001(2) -0.0017(17) 0.0005(18)
C8 0.016(2) 0.031(3) 0.023(3) -0.004(2) -0.0025(18) -0.0029(19)
C4 0.017(2) 0.024(3) 0.020(2) 0.002(2) 0.0001(17) -0.0028(18)
C16A 0.021(2) 0.062(4) 0.027(3) 0.003(3) 0.000(2) -0.001(2)
C19A 0.025(3) 0.078(6) 0.020(3) -0.001(3) 0.005(2) -0.022(3)
C18A 0.040(4) 0.114(8) 0.044(4) -0.001(5) 0.011(4) -0.042(5)
C17A 0.032(4) 0.099(7) 0.046(5) 0.005(4) 0.017(3) 0.009(4)
C16B 0.021(2) 0.062(4) 0.027(3) 0.003(3) 0.000(2) -0.001(2)
C19B 0.025(3) 0.078(6) 0.020(3) -0.001(3) 0.005(2) -0.022(3)
C18B 0.040(4) 0.114(8) 0.044(4) -0.001(5) 0.011(4) -0.042(5)
C17B 0.032(4) 0.099(7) 0.046(5) 0.005(4) 0.017(3) 0.009(4)
C45 0.047(3) 0.033(3) 0.033(3) 0.004(2) -0.004(2) -0.013(3)
C13 0.017(2) 0.024(3) 0.016(2) -0.0030(19) -0.0011(16) -0.0025(18)
C31 0.035(3) 0.031(3) 0.027(3) 0.001(2) -0.016(2) 0.001(2)
C10 0.022(2) 0.020(3) 0.023(3) 0.005(2) -0.0073(18) -0.0020(18)
C28 0.049(3) 0.033(3) 0.031(3) 0.002(2) -0.008(2) -0.001(3)
C42 0.016(2) 0.031(3) 0.019(2) 0.009(2) -0.0020(17) -0.0035(19)
C5 0.020(2) 0.032(3) 0.018(2) 0.003(2) 0.0012(17) -0.0018(19)
C40 0.032(3) 0.081(5) 0.033(3) 0.020(3) 0.000(2) -0.004(3)
C33 0.033(3) 0.043(3) 0.026(3) -0.012(2) 0.002(2) -0.015(2)
C39 0.030(3) 0.128(7) 0.017(3) 0.012(4) -0.004(2) -0.013(4)
C11 0.0140(19) 0.021(3) 0.020(2) -0.0003(19) 0.0024(16) -0.0034(17)
C14 0.031(3) 0.038(3) 0.032(3) 0.002(2) -0.013(2) -0.011(2)
C43 0.021(2) 0.031(3) 0.024(3) 0.000(2) -0.0018(18) -0.001(2)
C26 0.022(2) 0.039(3) 0.052(4) -0.020(3) -0.006(2) 0.003(2)
C35 0.047(3) 0.029(3) 0.037(3) -0.003(2) -0.024(3) 0.002(2)
C25 0.021(2) 0.033(3) 0.035(3) -0.007(2) 0.000(2) -0.008(2)
C6 0.023(2) 0.040(3) 0.019(2) 0.003(2) -0.0021(18) -0.007(2)
C29 0.030(2) 0.033(3) 0.021(3) -0.006(2) -0.0006(19) 0.002(2)
C7 0.019(2) 0.031(3) 0.021(2) 0.005(2) -0.0048(18) -0.0011(19)
C15 0.022(2) 0.045(3) 0.024(3) 0.006(2) -0.0059(19) -0.014(2)
C9 0.020(2) 0.024(3) 0.019(2) 0.0039(19) -0.0030(17) -0.0054(18)
Cl1A 0.117(3) 0.081(2) 0.121(3) -0.016(2) 0.009(2) -0.0154(19)
Cl2A 0.138(3) 0.134(3) 0.118(3) -0.006(3) 0.057(3) 0.002(2)
C49A 0.124(10) 0.033(6) 0.189(16) -0.029(8) 0.018(9) -0.022(6)
Cl1B 0.117(3) 0.081(2) 0.121(3) -0.016(2) 0.009(2) -0.0154(19)
Cl2B 0.138(3) 0.134(3) 0.118(3) -0.006(3) 0.057(3) 0.002(2)
C49B 0.124(10) 0.033(6) 0.189(16) -0.029(8) 0.018(9) -0.022(6)
C44 0.033(3) 0.029(3) 0.031(3) -0.002(2) 0.000(2) 0.003(2)
B1 0.015(2) 0.043(4) 0.018(3) 0.000(2) -0.0020(19) -0.004(2)
C48 0.042(3) 0.052(4) 0.026(3) 0.004(3) -0.006(2) -0.025(3)

loop_
_atom_type_symbol
_atom_type_number_in_cell
C 99
H 102
B 2
Cl 6
F 2
O 2
P 2
Rh 2
S 2

loop_
_geom_angle_atom_site_label_1
_geom_angle_atom_site_label_2
_geom_angle_atom_site_label_3
_geom_angle
_geom_angle_site_symmetry_1
_geom_angle_site_symmetry_3
_geom_angle_publ_flag
C48 Rh1 P1 88.17(16) . . ?
C48 Rh1 C42 100.2(2) . . ?
P1 Rh1 C42 171.40(12) . . ?
C48 Rh1 S1 168.02(17) . . ?
P1 Rh1 S1 80.19(4) . . ?
C42 Rh1 S1 91.34(12) . . ?
C48 Rh1 C43 92.0(2) . . ?
P1 Rh1 C43 149.66(11) . . ?
C42 Rh1 C43 33.12(15) . . ?
S1 Rh1 C43 99.50(11) . . ?
C48 Rh1 B1 126.80(18) . . ?
P1 Rh1 B1 142.53(11) . . ?
C42 Rh1 B1 28.94(16) . . ?
S1 Rh1 B1 63.92(10) . . ?
C43 Rh1 B1 54.04(15) . . ?
C48 Rh1 F1 130.27(17) . . ?
P1 Rh1 F1 122.51(6) . . ?
C42 Rh1 F1 50.08(13) . . ?
S1 Rh1 F1 56.23(5) . . ?
C43 Rh1 F1 79.35(12) . . ?
B1 Rh1 F1 25.72(11) . . ?
C24 P1 C4 107.0(2) . . ?
C24 P1 C30 105.1(2) . . ?
C4 P1 C30 102.8(2) . . ?
C24 P1 Rh1 115.81(15) . . ?
C4 P1 Rh1 104.00(15) . . ?
C30 P1 Rh1 120.61(15) . . ?
C24 P1 F1 87.80(14) . . ?
C4 P1 F1 94.63(15) . . ?
C30 P1 F1 153.88(15) . . ?
C12 S1 C11 101.19(19) . . ?
C12 S1 Rh1 112.81(16) . . ?
C11 S1 Rh1 99.76(15) . . ?
C12 S1 C9 56.01(16) . . ?
C11 S1 C9 54.49(16) . . ?
Rh1 S1 C9 141.49(10) . . ?
B1 F1 Rh1 76.0(2) . . ?
B1 F1 P1 95.4(2) . . ?
C38 C37 C36 121.3(6) . . ?
C38 C37 H37A 119.4 . . ?
C36 C37 H37A 119.4 . . ?
C20 C22 H22A 109.5 . . ?
C20 C22 H22B 109.5 . . ?
H22A C22 H22B 109.5 . . ?
C20 C22 H22C 109.5 . . ?
H22A C22 H22C 109.5 . . ?
H22B C22 H22C 109.5 . . ?
C31 C30 C35 118.9(4) . . ?
C31 C30 P1 122.6(4) . . ?
C35 C30 P1 118.4(3) . . ?
C2 C1 C10 123.1(4) . . ?
C2 C1 H1A 118.5 . . ?
C10 C1 H1A 118.5 . . ?
C20 C21 H21A 109.5 . . ?
C20 C21 H21B 109.5 . . ?
H21A C21 H21B 109.5 . . ?
C20 C21 H21C 109.5 . . ?
H21A C21 H21C 109.5 . . ?
H21B C21 H21C 109.5 . . ?
C20 C23 H23A 109.5 . . ?
C20 C23 H23B 109.5 . . ?
H23A C23 H23B 109.5 . . ?
C20 C23 H23C 109.5 . . ?
H23A C23 H23C 109.5 . . ?
H23B C23 H23C 109.5 . . ?
C46 C47 C42 122.8(5) . . ?
C46 C47 H47A 118.6 . . ?
C42 C47 H47A 118.6 . . ?
C28 C27 C26 120.0(5) . . ?
C28 C27 H27A 120 . . ?
C26 C27 H27A 120 . . ?
C1 C2 C3 117.8(4) . . ?
C1 C2 C16A 121.0(4) . . ?
C3 C2 C16A 121.1(4) . . ?
C41 C36 C37 115.4(5) . . ?
C41 C36 B1 124.4(5) . . ?
C37 C36 B1 120.1(5) . . ?
C4 C3 C2 120.3(4) . . ?
C4 C3 H3A 119.8 . . ?
C2 C3 H3A 119.8 . . ?
C39 C38 C37 120.5(6) . . ?
C39 C38 H38A 119.8 . . ?
C37 C38 H38A 119.8 . . ?
C45 C46 C47 119.2(4) . . ?
C45 C46 H46A 120.4 . . ?
C47 C46 H46A 120.4 . . ?
C29 C24 C25 118.2(4) . . ?
C29 C24 P1 121.6(3) . . ?
C25 C24 P1 120.2(4) . . ?
C33 C32 C31 120.2(5) . . ?
C33 C32 H32A 119.9 . . ?
C31 C32 H32A 119.9 . . ?
C33 C34 C35 119.8(5) . . ?
C33 C34 H34A 120.1 . . ?
C35 C34 H34A 120.1 . . ?
C7 C20 C21 108.9(4) . . ?
C7 C20 C23 112.4(3) . . ?
C21 C20 C23 109.1(4) . . ?
C7 C20 C22 111.5(4) . . ?
C21 C20 C22 109.0(4) . . ?
C23 C20 C22 105.7(4) . . ?
C40 C41 C36 123.7(6) . . ?
C40 C41 H41A 118.2 . . ?
C36 C41 H41A 118.2 . . ?
C5 C12 C13 124.2(4) . . ?
C5 C12 S1 116.3(3) . . ?
C13 C12 S1 119.3(3) . . ?
C7 C8 C13 123.6(4) . . ?
C7 C8 H8A 118.2 . . ?
C13 C8 H8A 118.2 . . ?
C11 C4 C3 119.9(4) . . ?
C11 C4 P1 116.5(3) . . ?
C3 C4 P1 123.4(3) . . ?
C17A C16A C19A 114.0(6) . . ?
C17A C16A C2 110.0(5) . . ?
C19A C16A C2 112.3(4) . . ?
C17A C16A C18A 107.2(5) . . ?
C19A C16A C18A 105.1(5) . . ?
C2 C16A C18A 107.9(5) . . ?
C16A C19A H19A 109.5 . . ?
C16A C19A H19B 109.5 . . ?
H19A C19A H19B 109.5 . . ?
C16A C19A H19C 109.5 . . ?
H19A C19A H19C 109.5 . . ?
H19B C19A H19C 109.5 . . ?
C16A C18A H18A 109.5 . . ?
C16A C18A H18B 109.5 . . ?
H18A C18A H18B 109.5 . . ?
C16A C18A H18C 109.5 . . ?
H18A C18A H18C 109.5 . . ?
H18B C18A H18C 109.5 . . ?
C16A C17A H17C 109.5 . . ?
C16A C17A H17A 109.5 . . ?
H17C C17A H17A 109.5 . . ?
C16A C17A H17B 109.5 . . ?
H17C C17A H17B 109.5 . . ?
H17A C17A H17B 109.5 . . ?
H19D C19B H19E 109.5 . . ?
H19D C19B H19F 109.5 . . ?
H19E C19B H19F 109.5 . . ?
H18D C18B H18E 109.5 . . ?
H18D C18B H18F 109.5 . . ?
H18E C18B H18F 109.5 . . ?
H17F C17B H17D 109.5 . . ?
H17F C17B H17E 109.5 . . ?
H17D C17B H17E 109.5 . . ?
C46 C45 C44 120.3(5) . . ?
C46 C45 H45A 119.8 . . ?
C44 C45 H45A 119.8 . . ?
C8 C13 C12 116.1(4) . . ?
C8 C13 C9 121.3(4) . . ?
C12 C13 C9 122.2(4) . . ?
C30 C31 C32 120.6(5) . . ?
C30 C31 H31A 119.7 . . ?
C32 C31 H31A 119.7 . . ?
C11 C10 C1 116.6(4) . . ?
C11 C10 C9 121.2(4) . . ?
C1 C10 C9 122.2(4) . . ?
C27 C28 C29 120.9(5) . . ?
C27 C28 H28A 119.5 . . ?
C29 C28 H28A 119.5 . . ?
C47 C42 C43 115.5(4) . . ?
C47 C42 B1 117.7(4) . . ?
C43 C42 B1 124.1(4) . . ?
C47 C42 Rh1 96.1(3) . . ?
C43 C42 Rh1 82.3(3) . . ?
B1 C42 Rh1 107.4(3) . . ?
C12 C5 C6 115.5(4) . . ?
C12 C5 B1 121.8(4) . . ?
C6 C5 B1 122.5(4) . . ?
C39 C40 C41 120.2(7) . . ?
C39 C40 H40A 119.9 . . ?
C41 C40 H40A 119.9 . . ?
C32 C33 C34 120.2(5) . . ?
C32 C33 H33A 119.9 . . ?
C34 C33 H33A 119.9 . . ?
C40 C39 C38 118.9(6) . . ?
C40 C39 H39A 120.6 . . ?
C38 C39 H39A 120.6 . . ?
C4 C11 C10 122.3(4) . . ?
C4 C11 S1 116.2(3) . . ?
C10 C11 S1 121.5(3) . . ?
C9 C14 H14A 109.5 . . ?
C9 C14 H14B 109.5 . . ?
H14A C14 H14B 109.5 . . ?
C9 C14 H14C 109.5 . . ?
H14A C14 H14C 109.5 . . ?
H14B C14 H14C 109.5 . . ?
C44 C43 C42 122.3(4) . . ?
C44 C43 Rh1 110.6(3) . . ?
C42 C43 Rh1 64.6(2) . . ?
C44 C43 H43A 118.9 . . ?
C42 C43 H43A 118.9 . . ?
Rh1 C43 H43A 94.6 . . ?
C25 C26 C27 119.1(5) . . ?
C25 C26 H26A 120.4 . . ?
C27 C26 H26A 120.4 . . ?
C30 C35 C34 120.3(5) . . ?
C30 C35 H35A 119.9 . . ?
C34 C35 H35A 119.9 . . ?
C26 C25 C24 121.5(5) . . ?
C26 C25 H25A 119.2 . . ?
C24 C25 H25A 119.2 . . ?
C7 C6 C5 123.0(4) . . ?
C7 C6 H6A 118.5 . . ?
C5 C6 H6A 118.5 . . ?
C28 C29 C24 120.3(4) . . ?
C28 C29 H29A 119.9 . . ?
C24 C29 H29A 119.9 . . ?
C8 C7 C6 117.6(4) . . ?
C8 C7 C20 120.2(4) . . ?
C6 C7 C20 122.2(4) . . ?
C9 C15 H15A 109.5 . . ?
C9 C15 H15B 109.5 . . ?
H15A C15 H15B 109.5 . . ?
C9 C15 H15C 109.5 . . ?
H15A C15 H15C 109.5 . . ?
H15B C15 H15C 109.5 . . ?
C15 C9 C10 111.4(4) . . ?
C15 C9 C14 107.6(4) . . ?
C10 C9 C14 108.1(4) . . ?
C15 C9 C13 111.8(4) . . ?
C10 C9 C13 110.6(3) . . ?
C14 C9 C13 107.2(4) . . ?
C15 C9 S1 166.1(3) . . ?
C10 C9 S1 62.7(2) . . ?
C14 C9 S1 86.3(2) . . ?
C13 C9 S1 62.4(2) . . ?
Cl2A C49A Cl1A 108.0(8) . . ?
Cl2A C49A H49A 110.1 . . ?
Cl1A C49A H49A 110.1 . . ?
Cl2A C49A H49B 110.1 . . ?
Cl1A C49A H49B 110.1 . . ?
H49A C49A H49B 108.4 . . ?
Cl2B C49B Cl1B 108.5(6) . . ?
Cl2B C49B H49C 110 . . ?
Cl1B C49B H49C 110 . . ?
Cl2B C49B H49D 110 . . ?
Cl1B C49B H49D 110 . . ?
H49C C49B H49D 108.4 . . ?
C43 C44 C45 119.6(5) . . ?
C43 C44 H44A 120.2 . . ?
C45 C44 H44A 120.2 . . ?
F1 B1 C36 108.8(4) . . ?
F1 B1 C42 109.0(3) . . ?
C36 B1 C42 106.7(4) . . ?
F1 B1 C5 107.8(4) . . ?
C36 B1 C5 111.9(4) . . ?
C42 B1 C5 112.6(4) . . ?
F1 B1 Rh1 78.3(2) . . ?
C36 B1 Rh1 147.8(3) . . ?
C5 B1 Rh1 94.5(3) . . ?
O1 C48 Rh1 176.3(5) . . ?

loop_
_geom_bond_atom_site_label_1
_geom_bond_atom_site_label_2
_geom_bond_distance
_geom_bond_site_symmetry_2
_geom_bond_publ_flag
Rh1 C48 1.816(5) . ?
Rh1 P1 2.2176(13) . ?
Rh1 C42 2.336(4) . ?
Rh1 S1 2.4045(12) . ?
Rh1 C43 2.564(5) . ?
Rh1 B1 3.231(5) . ?
Rh1 F1 3.261(3) . ?
P1 C24 1.799(5) . ?
P1 C4 1.816(4) . ?
P1 C30 1.817(4) . ?
P1 F1 4.830(3) . ?
S1 C12 1.784(4) . ?
S1 C11 1.787(4) . ?
S1 C9 3.118(4) . ?
O1 C48 1.154(6) . ?
F1 B1 1.445(6) . ?
C37 C38 1.402(8) . ?
C37 C36 1.412(7) . ?
C37 H37A 0.95 . ?
C22 C20 1.539(7) . ?
C22 H22A 0.98 . ?
C22 H22B 0.98 . ?
C22 H22C 0.98 . ?
C30 C31 1.367(6) . ?
C30 C35 1.374(7) . ?
C1 C2 1.391(6) . ?
C1 C10 1.401(6) . ?
C1 H1A 0.95 . ?
C21 C20 1.528(7) . ?
C21 H21A 0.98 . ?
C21 H21B 0.98 . ?
C21 H21C 0.98 . ?
C23 C20 1.529(6) . ?
C23 H23A 0.98 . ?
C23 H23B 0.98 . ?
C23 H23C 0.98 . ?
C47 C46 1.392(7) . ?
C47 C42 1.407(6) . ?
C47 H47A 0.95 . ?
C27 C28 1.365(7) . ?
C27 C26 1.394(8) . ?
C27 H27A 0.95 . ?
C2 C3 1.396(6) . ?
C2 C16A 1.537(6) . ?
C36 C41 1.389(8) . ?
C36 B1 1.606(7) . ?
C3 C4 1.389(6) . ?
C3 H3A 0.95 . ?
C38 C39 1.395(10) . ?
C38 H38A 0.95 . ?
C46 C45 1.383(7) . ?
C46 H46A 0.95 . ?
C24 C29 1.390(7) . ?
C24 C25 1.394(6) . ?
C32 C33 1.344(7) . ?
C32 C31 1.382(7) . ?
C32 H32A 0.95 . ?
C34 C33 1.372(7) . ?
C34 C35 1.378(7) . ?
C34 H34A 0.95 . ?
C20 C7 1.527(6) . ?
C41 C40 1.383(7) . ?
C41 H41A 0.95 . ?
C12 C5 1.398(6) . ?
C12 C13 1.410(6) . ?
C8 C7 1.383(6) . ?
C8 C13 1.383(6) . ?
C8 H8A 0.95 . ?
C4 C11 1.377(6) . ?
C16A C17A 1.489(9) . ?
C16A C19A 1.507(7) . ?
C16A C18A 1.568(9) . ?
C19A H19A 0.98 . ?
C19A H19B 0.98 . ?
C19A H19C 0.98 . ?
C18A H18A 0.98 . ?
C18A H18B 0.98 . ?
C18A H18C 0.98 . ?
C17A H17C 0.98 . ?
C17A H17A 0.98 . ?
C17A H17B 0.98 . ?
C19B H19D 0.98 . ?
C19B H19E 0.98 . ?
C19B H19F 0.98 . ?
C18B H18D 0.98 . ?
C18B H18E 0.98 . ?
C18B H18F 0.98 . ?
C17B H17F 0.98 . ?
C17B H17D 0.98 . ?
C17B H17E 0.98 . ?
C45 C44 1.390(7) . ?
C45 H45A 0.95 . ?
C13 C9 1.542(6) . ?
C31 H31A 0.95 . ?
C10 C11 1.381(6) . ?
C10 C9 1.531(6) . ?
C28 C29 1.382(7) . ?
C28 H28A 0.95 . ?
C42 C43 1.414(6) . ?
C42 B1 1.639(7) . ?
C5 C6 1.408(6) . ?
C5 B1 1.646(6) . ?
C40 C39 1.367(9) . ?
C40 H40A 0.95 . ?
C33 H33A 0.95 . ?
C39 H39A 0.95 . ?
C14 C9 1.535(7) . ?
C14 H14A 0.98 . ?
C14 H14B 0.98 . ?
C14 H14C 0.98 . ?
C43 C44 1.388(7) . ?
C43 H43A 0.95 . ?
C26 C25 1.377(7) . ?
C26 H26A 0.95 . ?
C35 H35A 0.95 . ?
C25 H25A 0.95 . ?
C6 C7 1.401(6) . ?
C6 H6A 0.95 . ?
C29 H29A 0.95 . ?
C15 C9 1.527(6) . ?
C15 H15A 0.98 . ?
C15 H15B 0.98 . ?
C15 H15C 0.98 . ?
Cl1A C49A 1.833(15) . ?
Cl2A C49A 1.754(14) . ?
C49A H49A 0.99 . ?
C49A H49B 0.99 . ?
Cl1B C49B 1.830(14) . ?
Cl2B C49B 1.754(14) . ?
C49B H49C 0.99 . ?
C49B H49D 0.99 . ?
C44 H44A 0.95 . ?

loop_
_geom_torsion_atom_site_label_1
_geom_torsion_atom_site_label_2
_geom_torsion_atom_site_label_3
_geom_torsion_atom_site_label_4
_geom_torsion
_geom_torsion_site_symmetry_1
_geom_torsion_site_symmetry_2
_geom_torsion_site_symmetry_3
_geom_torsion_site_symmetry_4
_geom_torsion_publ_flag
C48 Rh1 P1 C24 98.9(2) . . . . ?
S1 Rh1 P1 C24 -78.21(16) . . . . ?
C43 Rh1 P1 C24 -170.3(3) . . . . ?
B1 Rh1 P1 C24 -61.7(2) . . . . ?
F1 Rh1 P1 C24 -39.38(17) . . . . ?
C48 Rh1 P1 C4 -144.1(2) . . . . ?
S1 Rh1 P1 C4 38.82(16) . . . . ?
C43 Rh1 P1 C4 -53.3(3) . . . . ?
B1 Rh1 P1 C4 55.3(2) . . . . ?
F1 Rh1 P1 C4 77.66(17) . . . . ?
C48 Rh1 P1 C30 -29.6(2) . . . . ?
S1 Rh1 P1 C30 153.25(16) . . . . ?
C43 Rh1 P1 C30 61.2(3) . . . . ?
B1 Rh1 P1 C30 169.7(2) . . . . ?
F1 Rh1 P1 C30 -167.91(16) . . . . ?
C48 Rh1 P1 F1 138.29(19) . . . . ?
S1 Rh1 P1 F1 -38.84(6) . . . . ?
C43 Rh1 P1 F1 -130.9(2) . . . . ?
B1 Rh1 P1 F1 -22.37(15) . . . . ?
C48 Rh1 S1 C12 -160.8(9) . . . . ?
P1 Rh1 S1 C12 -146.87(16) . . . . ?
C42 Rh1 S1 C12 34.62(19) . . . . ?
C43 Rh1 S1 C12 2.34(18) . . . . ?
B1 Rh1 S1 C12 44.20(18) . . . . ?
F1 Rh1 S1 C12 72.63(16) . . . . ?
C48 Rh1 S1 C11 -54.2(9) . . . . ?
P1 Rh1 S1 C11 -40.26(15) . . . . ?
C42 Rh1 S1 C11 141.23(18) . . . . ?
C43 Rh1 S1 C11 108.96(18) . . . . ?
B1 Rh1 S1 C11 150.81(18) . . . . ?
F1 Rh1 S1 C11 179.25(16) . . . . ?
C48 Rh1 S1 C9 -97.3(9) . . . . ?
P1 Rh1 S1 C9 -83.33(15) . . . . ?
C42 Rh1 S1 C9 98.16(18) . . . . ?
C43 Rh1 S1 C9 65.88(18) . . . . ?
B1 Rh1 S1 C9 107.74(18) . . . . ?
F1 Rh1 S1 C9 136.17(16) . . . . ?
C48 Rh1 F1 B1 92.9(3) . . . . ?
P1 Rh1 F1 B1 -147.8(2) . . . . ?
C42 Rh1 F1 B1 26.8(2) . . . . ?
S1 Rh1 F1 B1 -99.7(2) . . . . ?
C43 Rh1 F1 B1 9.4(2) . . . . ?
C48 Rh1 F1 P1 -119.4(2) . . . . ?
C42 Rh1 F1 P1 174.61(13) . . . . ?
S1 Rh1 F1 P1 48.01(7) . . . . ?
C43 Rh1 F1 P1 157.14(11) . . . . ?
B1 Rh1 F1 P1 147.8(2) . . . . ?
C24 P1 F1 B1 176.5(3) . . . . ?
C4 P1 F1 B1 -76.7(3) . . . . ?
C30 P1 F1 B1 55.5(4) . . . . ?
Rh1 P1 F1 B1 31.3(2) . . . . ?
C24 P1 F1 Rh1 145.14(15) . . . . ?
C4 P1 F1 Rh1 -108.01(16) . . . . ?
C30 P1 F1 Rh1 24.2(3) . . . . ?
C24 P1 C30 C31 -3.4(4) . . . . ?
C4 P1 C30 C31 -115.2(4) . . . . ?
Rh1 P1 C30 C31 129.8(4) . . . . ?
F1 P1 C30 C31 114.1(4) . . . . ?
C24 P1 C30 C35 172.4(4) . . . . ?
C4 P1 C30 C35 60.6(4) . . . . ?
Rh1 P1 C30 C35 -54.5(4) . . . . ?
F1 P1 C30 C35 -70.2(5) . . . . ?
C10 C1 C2 C3 -0.6(7) . . . . ?
C10 C1 C2 C16A -176.9(5) . . . . ?
C38 C37 C36 C41 0.8(6) . . . . ?
C38 C37 C36 B1 178.9(4) . . . . ?
C1 C2 C3 C4 -1.7(7) . . . . ?
C16A C2 C3 C4 174.5(5) . . . . ?
C36 C37 C38 C39 0.7(7) . . . . ?
C42 C47 C46 C45 -2.8(7) . . . . ?
C4 P1 C24 C29 47.8(4) . . . . ?
C30 P1 C24 C29 -61.0(4) . . . . ?
Rh1 P1 C24 C29 163.2(3) . . . . ?
F1 P1 C24 C29 142.0(4) . . . . ?
C4 P1 C24 C25 -134.8(4) . . . . ?
C30 P1 C24 C25 116.4(4) . . . . ?
Rh1 P1 C24 C25 -19.4(4) . . . . ?
F1 P1 C24 C25 -40.6(3) . . . . ?
C37 C36 C41 C40 -1.8(7) . . . . ?
B1 C36 C41 C40 -179.8(4) . . . . ?
C11 S1 C12 C5 -154.8(4) . . . . ?
Rh1 S1 C12 C5 -49.1(4) . . . . ?
C9 S1 C12 C5 173.1(4) . . . . ?
C11 S1 C12 C13 29.6(4) . . . . ?
Rh1 S1 C12 C13 135.3(3) . . . . ?
C9 S1 C12 C13 -2.4(3) . . . . ?
C2 C3 C4 C11 1.9(7) . . . . ?
C2 C3 C4 P1 -173.5(4) . . . . ?
C24 P1 C4 C11 91.6(4) . . . . ?
C30 P1 C4 C11 -157.9(4) . . . . ?
Rh1 P1 C4 C11 -31.4(4) . . . . ?
F1 P1 C4 C11 2.5(4) . . . . ?
C24 P1 C4 C3 -92.9(4) . . . . ?
C30 P1 C4 C3 17.6(5) . . . . ?
Rh1 P1 C4 C3 144.1(4) . . . . ?
F1 P1 C4 C3 178.0(4) . . . . ?
C1 C2 C16A C17A 62.7(7) . . . . ?
C3 C2 C16A C17A -113.5(6) . . . . ?
C1 C2 C16A C19A -169.3(6) . . . . ?
C3 C2 C16A C19A 14.6(8) . . . . ?
C1 C2 C16A C18A -53.9(7) . . . . ?
C3 C2 C16A C18A 130.0(6) . . . . ?
C47 C46 C45 C44 -2.7(7) . . . . ?
C7 C8 C13 C12 -3.3(7) . . . . ?
C7 C8 C13 C9 170.1(4) . . . . ?
C5 C12 C13 C8 2.9(7) . . . . ?
S1 C12 C13 C8 178.1(3) . . . . ?
C5 C12 C13 C9 -170.4(4) . . . . ?
S1 C12 C13 C9 4.8(6) . . . . ?
C35 C30 C31 C32 -0.7(7) . . . . ?
P1 C30 C31 C32 175.0(4) . . . . ?
C33 C32 C31 C30 0.4(8) . . . . ?
C2 C1 C10 C11 2.8(7) . . . . ?
C2 C1 C10 C9 -174.6(4) . . . . ?
C26 C27 C28 C29 0.9(8) . . . . ?
C46 C47 C42 C43 7.0(7) . . . . ?
C46 C47 C42 B1 -155.2(4) . . . . ?
C46 C47 C42 Rh1 91.4(5) . . . . ?
C48 Rh1 C42 C47 -37.2(4) . . . . ?
S1 Rh1 C42 C47 139.6(3) . . . . ?
C43 Rh1 C42 C47 -114.9(4) . . . . ?
B1 Rh1 C42 C47 121.6(5) . . . . ?
F1 Rh1 C42 C47 97.7(3) . . . . ?
C48 Rh1 C42 C43 77.8(3) . . . . ?
S1 Rh1 C42 C43 -105.4(3) . . . . ?
B1 Rh1 C42 C43 -123.4(4) . . . . ?
F1 Rh1 C42 C43 -147.3(3) . . . . ?
C48 Rh1 C42 B1 -158.8(3) . . . . ?
S1 Rh1 C42 B1 18.0(3) . . . . ?
C43 Rh1 C42 B1 123.4(4) . . . . ?
F1 Rh1 C42 B1 -23.9(2) . . . . ?
C13 C12 C5 C6 -1.5(7) . . . . ?
S1 C12 C5 C6 -176.8(4) . . . . ?
C13 C12 C5 B1 174.1(4) . . . . ?
S1 C12 C5 B1 -1.1(6) . . . . ?
C36 C41 C40 C39 1.3(8) . . . . ?
C31 C32 C33 C34 -0.7(8) . . . . ?
C35 C34 C33 C32 1.3(8) . . . . ?
C41 C40 C39 C38 0.3(8) . . . . ?
C37 C38 C39 C40 -1.3(8) . . . . ?
C3 C4 C11 C10 0.4(7) . . . . ?
P1 C4 C11 C10 176.1(4) . . . . ?
C3 C4 C11 S1 -180.0(4) . . . . ?
P1 C4 C11 S1 -4.3(5) . . . . ?
C1 C10 C11 C4 -2.7(7) . . . . ?
C9 C10 C11 C4 174.8(4) . . . . ?
C1 C10 C11 S1 177.8(4) . . . . ?
C9 C10 C11 S1 -4.8(6) . . . . ?
C12 S1 C11 C4 150.2(4) . . . . ?
Rh1 S1 C11 C4 34.4(4) . . . . ?
C9 S1 C11 C4 -177.1(4) . . . . ?
C12 S1 C11 C10 -30.3(4) . . . . ?
Rh1 S1 C11 C10 -146.0(4) . . . . ?
C9 S1 C11 C10 2.5(3) . . . . ?
C47 C42 C43 C44 -6.1(7) . . . . ?
B1 C42 C43 C44 154.8(5) . . . . ?
Rh1 C42 C43 C44 -99.3(4) . . . . ?
C47 C42 C43 Rh1 93.1(4) . . . . ?
B1 C42 C43 Rh1 -105.9(4) . . . . ?
C48 Rh1 C43 C44 11.1(4) . . . . ?
P1 Rh1 C43 C44 -78.6(4) . . . . ?
C42 Rh1 C43 C44 116.9(4) . . . . ?
S1 Rh1 C43 C44 -165.4(3) . . . . ?
B1 Rh1 C43 C44 146.8(4) . . . . ?
F1 Rh1 C43 C44 141.8(3) . . . . ?
C48 Rh1 C43 C42 -105.8(3) . . . . ?
P1 Rh1 C43 C42 164.5(2) . . . . ?
S1 Rh1 C43 C42 77.7(3) . . . . ?
B1 Rh1 C43 C42 29.9(2) . . . . ?
F1 Rh1 C43 C42 24.9(2) . . . . ?
C28 C27 C26 C25 -1.0(8) . . . . ?
C31 C30 C35 C34 1.4(8) . . . . ?
P1 C30 C35 C34 -174.5(4) . . . . ?
C33 C34 C35 C30 -1.7(8) . . . . ?
C27 C26 C25 C24 -0.2(7) . . . . ?
C29 C24 C25 C26 1.5(7) . . . . ?
P1 C24 C25 C26 -176.0(4) . . . . ?
C12 C5 C6 C7 0.2(7) . . . . ?
B1 C5 C6 C7 -175.4(5) . . . . ?
C27 C28 C29 C24 0.4(8) . . . . ?
C25 C24 C29 C28 -1.6(7) . . . . ?
P1 C24 C29 C28 175.9(4) . . . . ?
C13 C8 C7 C6 2.1(7) . . . . ?
C13 C8 C7 C20 -175.4(5) . . . . ?
C5 C6 C7 C8 -0.5(8) . . . . ?
C5 C6 C7 C20 177.0(5) . . . . ?
C21 C20 C7 C8 -77.6(6) . . . . ?
C23 C20 C7 C8 161.3(4) . . . . ?
C22 C20 C7 C8 42.7(6) . . . . ?
C21 C20 C7 C6 105.0(5) . . . . ?
C23 C20 C7 C6 -16.1(7) . . . . ?
C22 C20 C7 C6 -134.7(5) . . . . ?
C11 C10 C9 C15 168.8(4) . . . . ?
C1 C10 C9 C15 -13.9(6) . . . . ?
C11 C10 C9 C14 -73.2(5) . . . . ?
C1 C10 C9 C14 104.1(5) . . . . ?
C11 C10 C9 C13 43.8(5) . . . . ?
C1 C10 C9 C13 -138.9(4) . . . . ?
C11 C10 C9 S1 2.6(3) . . . . ?
C1 C10 C9 S1 179.9(5) . . . . ?
C8 C13 C9 C15 18.3(6) . . . . ?
C12 C13 C9 C15 -168.8(4) . . . . ?
C8 C13 C9 C10 143.0(4) . . . . ?
C12 C13 C9 C10 -44.0(6) . . . . ?
C8 C13 C9 C14 -99.4(5) . . . . ?
C12 C13 C9 C14 73.6(5) . . . . ?
C8 C13 C9 S1 -175.7(5) . . . . ?
C12 C13 C9 S1 -2.7(3) . . . . ?
C12 S1 C9 C15 70.4(13) . . . . ?
C11 S1 C9 C15 -69.8(13) . . . . ?
Rh1 S1 C9 C15 -14.0(13) . . . . ?
C12 S1 C9 C10 138.1(3) . . . . ?
C11 S1 C9 C10 -2.1(3) . . . . ?
Rh1 S1 C9 C10 53.6(3) . . . . ?
C12 S1 C9 C14 -109.4(3) . . . . ?
C11 S1 C9 C14 110.4(3) . . . . ?
Rh1 S1 C9 C14 166.2(2) . . . . ?
C12 S1 C9 C13 2.2(3) . . . . ?
C11 S1 C9 C13 -138.1(3) . . . . ?
Rh1 S1 C9 C13 -82.3(3) . . . . ?
C42 C43 C44 C45 1.1(7) . . . . ?
Rh1 C43 C44 C45 -71.1(5) . . . . ?
C46 C45 C44 C43 3.5(8) . . . . ?
Rh1 F1 B1 C36 -147.4(3) . . . . ?
P1 F1 B1 C36 -159.4(3) . . . . ?
Rh1 F1 B1 C42 -31.5(3) . . . . ?
P1 F1 B1 C42 -43.5(3) . . . . ?
Rh1 F1 B1 C5 91.0(3) . . . . ?
P1 F1 B1 C5 79.0(3) . . . . ?
P1 F1 B1 Rh1 -11.97(7) . . . . ?
C41 C36 B1 F1 151.7(4) . . . . ?
C37 C36 B1 F1 -26.2(5) . . . . ?
C41 C36 B1 C42 34.3(5) . . . . ?
C37 C36 B1 C42 -143.6(4) . . . . ?
C41 C36 B1 C5 -89.2(6) . . . . ?
C37 C36 B1 C5 92.9(5) . . . . ?
C41 C36 B1 Rh1 53.7(8) . . . . ?
C37 C36 B1 Rh1 -124.2(6) . . . . ?
C47 C42 B1 F1 -59.1(5) . . . . ?
C43 C42 B1 F1 140.3(4) . . . . ?
Rh1 C42 B1 F1 47.8(4) . . . . ?
C47 C42 B1 C36 58.2(5) . . . . ?
C43 C42 B1 C36 -102.4(5) . . . . ?
Rh1 C42 B1 C36 165.2(3) . . . . ?
C47 C42 B1 C5 -178.7(4) . . . . ?
C43 C42 B1 C5 20.7(6) . . . . ?
Rh1 C42 B1 C5 -71.8(4) . . . . ?
C47 C42 B1 Rh1 -106.9(4) . . . . ?
C43 C42 B1 Rh1 92.5(4) . . . . ?
C12 C5 B1 F1 -46.5(6) . . . . ?
C6 C5 B1 F1 128.8(5) . . . . ?
C12 C5 B1 C36 -166.2(5) . . . . ?
C6 C5 B1 C36 9.2(7) . . . . ?
C12 C5 B1 C42 73.7(6) . . . . ?
C6 C5 B1 C42 -110.9(5) . . . . ?
C12 C5 B1 Rh1 32.6(5) . . . . ?
C6 C5 B1 Rh1 -152.0(4) . . . . ?
C48 Rh1 B1 F1 -107.9(3) . . . . ?
P1 Rh1 B1 F1 47.7(3) . . . . ?
C42 Rh1 B1 F1 -134.3(4) . . . . ?
S1 Rh1 B1 F1 65.8(2) . . . . ?
C43 Rh1 B1 F1 -168.6(3) . . . . ?
C48 Rh1 B1 C36 -1.0(7) . . . . ?
P1 Rh1 B1 C36 154.5(5) . . . . ?
C42 Rh1 B1 C36 -27.5(6) . . . . ?
S1 Rh1 B1 C36 172.7(7) . . . . ?
C43 Rh1 B1 C36 -61.7(6) . . . . ?
F1 Rh1 B1 C36 106.8(7) . . . . ?
C48 Rh1 B1 C42 26.4(4) . . . . ?
P1 Rh1 B1 C42 -178.0(2) . . . . ?
S1 Rh1 B1 C42 -159.9(3) . . . . ?
C43 Rh1 B1 C42 -34.3(3) . . . . ?
F1 Rh1 B1 C42 134.3(4) . . . . ?
C48 Rh1 B1 C5 144.8(3) . . . . ?
P1 Rh1 B1 C5 -59.6(3) . . . . ?
C42 Rh1 B1 C5 118.4(4) . . . . ?
S1 Rh1 B1 C5 -41.5(3) . . . . ?
C43 Rh1 B1 C5 84.1(3) . . . . ?
F1 Rh1 B1 C5 -107.3(4) . . . . ?

loop_
_platon_squeeze_void_nr
_platon_squeeze_void_average_x
_platon_squeeze_void_average_y
_platon_squeeze_void_average_z
_platon_squeeze_void_volume
_platon_squeeze_void_count_electrons
_platon_squeeze_void_content
1 0.000 0.000 0.000 96 50 ' '
